data_4323806
loop_
_publ_author_name
'M. Westerhausen'
'M. Hartmann'
'W. Schwarz'

_publ_section_title
;
 Synthesis of Tris(1,2-dimethoxyethane-O,O')barium
 Bis(2,2,5,5-tetramethyl-2,5-disilaphospholanide) and the Monomer-Dimer
 Equilibrium in Toluene Solution
;
_journal_name_full 'Inorganic Chemistry'
_journal_page_first 2421
_journal_page_last 2426
_journal_paper_doi 10.1021/ic950854y
_journal_volume 35
_journal_year 1996
_chemical_formula_sum 'C48 H106 Ba2 O6 P4 Si8'
_chemical_formula_weight 1402.61
_chemical_name_systematic
; 
 ? 
;
_space_group_IT_number 14
_symmetry_cell_setting monoclinic
_symmetry_space_group_name_Hall '-P 2yn'
_symmetry_space_group_name_H-M 'P 1 21/n 1'
_atom_sites_solution_hydrogens geom
_atom_sites_solution_primary direct
_atom_sites_solution_secondary difmap
_audit_creation_method SHELXL
_cell_angle_alpha 90.00
_cell_angle_beta 98.929(9)
_cell_angle_gamma 90.00
_cell_formula_units_Z 4
_cell_length_a 12.563(2)
_cell_length_b 20.000(3)
_cell_length_c 29.869(2)
_cell_measurement_temperature 193(2)
_cell_volume 7413.9(17)
_computing_structure_refinement 'SHELXL-93 (Sheldrick, 1993)'
_computing_structure_solution 'SHELXS-86 (Sheldrick, 1990)'
_diffrn_ambient_temperature 193(2)
_diffrn_radiation_monochromator graphite
_diffrn_radiation_source 'fine-focus sealed tube'
_diffrn_radiation_type MoK\a
_diffrn_radiation_wavelength 0.71069
_diffrn_reflns_av_R_equivalents 0.0427
_diffrn_reflns_av_sigmaI/netI 0.0625
_diffrn_reflns_limit_h_max 14
_diffrn_reflns_limit_h_min 0
_diffrn_reflns_limit_k_max 22
_diffrn_reflns_limit_k_min 0
_diffrn_reflns_limit_l_max 34
_diffrn_reflns_limit_l_min -34
_diffrn_reflns_number 12184
_diffrn_reflns_theta_max 24.01
_diffrn_reflns_theta_min 1.72
_exptl_absorpt_coefficient_mu 1.307
_exptl_crystal_density_diffrn 1.257
_exptl_crystal_F_000 2904
_refine_diff_density_max 0.754
_refine_diff_density_min -0.910
_refine_diff_density_rms 0.104
_refine_ls_extinction_method none
_refine_ls_goodness_of_fit_all 1.214
_refine_ls_goodness_of_fit_obs 1.286
_refine_ls_matrix_type full
_refine_ls_number_parameters 613
_refine_ls_number_reflns 11580
_refine_ls_number_restraints 0
_refine_ls_restrained_S_all 1.260
_refine_ls_restrained_S_obs 1.286
_refine_ls_R_factor_all 0.0828
_refine_ls_R_factor_obs 0.0517
_refine_ls_shift/esd_max 2.151
_refine_ls_shift/esd_mean 0.053
_refine_ls_structure_factor_coef Fsqd
_refine_ls_weighting_details 'w=1/[\s^2^(Fo^2^)+(0.0548P)^2^+0.0000P] where P=(Fo^2^+2Fc^2^)/3'
_refine_ls_weighting_scheme calc
_refine_ls_wR_factor_all 0.1334
_refine_ls_wR_factor_obs 0.1195
_reflns_number_observed 8431
_reflns_number_total 11597
_reflns_observed_criterion >2sigma(I)
_cod_data_source_file ic950854y_3.cif
_cod_data_source_block dimbap3b
_cod_depositor_comments
;
The following automatic conversions were performed:

'_refine_ls_weighting_scheme' value 'calc
w=1/[\s^2^(Fo^2^)+(0.0548P)^2^+0.0000P] where P=(Fo^2^+2Fc^2^)/3' was
changed to 'calc'. New tag '_refine_ls_weighting_details' was
created. The value of the new tag was set to
'w=1/[\s^2^(Fo^2^)+(0.0548P)^2^+0.0000P] where P=(Fo^2^+2Fc^2^)/3'.

Automatic conversion script
Id: cif_fix_values 3143 2015-03-26 13:38:13Z robertas 
;
_cod_database_code 4323806

loop_
_symmetry_equiv_pos_as_xyz
'x, y, z'
'-x+1/2, y+1/2, -z+1/2'
'-x, -y, -z'
'x-1/2, -y-1/2, z-1/2'

loop_
_atom_site_aniso_label
_atom_site_aniso_U_11
_atom_site_aniso_U_22
_atom_site_aniso_U_33
_atom_site_aniso_U_23
_atom_site_aniso_U_13
_atom_site_aniso_U_12
Ba1 0.0391(2) 0.0332(2) 0.0349(2) -0.0010(2) 0.0115(2) -0.0001(2)
Ba2 0.0433(2) 0.0405(2) 0.0349(2) 0.0012(2) 0.0127(2) 0.0057(2)
P1 0.0362(9) 0.0441(10) 0.0457(10) -0.0077(8) 0.0060(7) 0.0044(8)
Si11 0.0519(14) 0.0513(13) 0.116(2) -0.0260(13) 0.0309(13) -0.0082(11)
Si12 0.0504(13) 0.0710(15) 0.077(2) -0.0308(12) -0.0181(11) 0.0232(12)
C111 0.041(6) 0.112(10) 0.288(18) -0.076(11) -0.004(8) -0.004(6)
C112 0.208(14) 0.054(6) 0.208(14) -0.030(7) 0.143(12) -0.038(7)
C113 0.088(7) 0.056(5) 0.145(9) -0.040(6) 0.052(6) -0.022(5)
C121 0.034(5) 0.097(8) 0.289(18) -0.088(10) -0.005(7) -0.002(5)
C122 0.052(5) 0.056(5) 0.082(6) -0.003(4) 0.004(4) 0.014(4)
C123 0.209(15) 0.194(14) 0.062(7) -0.047(8) -0.050(8) 0.124(12)
P2 0.0416(10) 0.0366(9) 0.0441(10) 0.0020(7) 0.0096(8) -0.0036(8)
Si21 0.0495(11) 0.0401(10) 0.0418(10) 0.0043(8) 0.0138(9) 0.0025(9)
Si22 0.0414(11) 0.0574(12) 0.0563(12) 0.0017(10) 0.0179(9) -0.0075(9)
C211 0.079(6) 0.047(4) 0.074(6) 0.016(4) 0.021(5) -0.011(4)
C212 0.077(6) 0.077(6) 0.063(5) 0.003(4) 0.027(4) 0.026(5)
C213 0.093(7) 0.068(5) 0.046(5) 0.007(4) -0.010(4) 0.013(5)
C221 0.074(6) 0.062(5) 0.098(7) -0.002(5) 0.013(5) -0.028(5)
C222 0.066(6) 0.103(7) 0.058(5) 0.002(5) 0.002(4) -0.026(5)
C223 0.055(6) 0.155(10) 0.076(6) -0.006(6) 0.031(5) -0.004(6)
P3 0.0574(12) 0.0374(9) 0.0403(10) 0.0029(8) 0.0118(8) 0.0087(8)
Si31 0.103(2) 0.0386(11) 0.078(2) 0.0121(11) 0.0209(14) 0.0052(12)
Si32 0.081(2) 0.0583(14) 0.081(2) -0.0091(12) -0.0168(14) 0.0203(13)
C311 0.207(18) 0.136(13) 0.368(27) 0.184(16) -0.133(18) -0.057(13)
C312 0.283(20) 0.072(8) 0.190(14) 0.028(8) 0.133(14) -0.023(10)
C313 0.252(17) 0.053(6) 0.156(12) -0.010(7) 0.089(11) 0.033(8)
C321 0.225(17) 0.069(8) 0.203(15) -0.034(8) -0.143(14) 0.061(9)
C322 0.119(8) 0.070(6) 0.066(6) 0.000(5) -0.011(5) -0.016(6)
C323 0.060(7) 0.174(13) 0.195(13) -0.093(11) 0.010(8) 0.017(8)
P4 0.104(2) 0.0625(13) 0.0433(11) 0.0084(10) 0.0240(11) -0.0234(13)
Si41 0.0638(14) 0.0728(15) 0.0452(11) 0.0067(11) 0.0150(10) 0.0110(12)
Si42 0.127(2) 0.0439(12) 0.0635(15) -0.0013(11) 0.0486(15) -0.0179(13)
C411 0.107(8) 0.097(7) 0.049(5) 0.020(5) 0.027(5) 0.028(6)
C412 0.082(7) 0.213(14) 0.067(6) 0.037(7) 0.016(5) 0.033(8)
C413 0.112(8) 0.084(7) 0.075(6) -0.030(5) 0.009(6) -0.009(6)
C421 0.136(9) 0.064(6) 0.064(6) 0.019(4) 0.052(6) 0.004(6)
C422 0.125(10) 0.169(12) 0.095(8) 0.005(8) 0.039(7) -0.066(9)
C423 0.294(19) 0.041(5) 0.152(11) -0.001(6) 0.124(12) -0.019(8)
C11 0.065(6) 0.093(7) 0.104(7) -0.039(6) 0.021(5) -0.019(5)
O12 0.058(3) 0.053(3) 0.067(3) -0.020(2) 0.021(3) -0.011(3)
C13 0.080(6) 0.043(4) 0.054(5) -0.011(3) 0.024(4) -0.003(4)
C14 0.067(5) 0.055(4) 0.042(4) -0.002(3) 0.023(4) 0.012(4)
O15 0.053(3) 0.047(3) 0.051(3) 0.001(2) 0.015(2) 0.007(2)
C16 0.044(5) 0.086(6) 0.069(5) 0.011(4) 0.011(4) 0.002(4)
C21 0.093(8) 0.157(11) 0.112(9) 0.027(8) 0.034(7) 0.060(8)
O22 0.077(4) 0.087(4) 0.099(5) 0.017(4) 0.047(4) 0.028(3)
C23 0.122(8) 0.118(9) 0.110(8) -0.003(7) 0.067(7) 0.027(7)
C24 0.230(15) 0.054(6) 0.112(9) -0.003(6) 0.109(10) 0.008(8)
O25 0.166(7) 0.061(4) 0.080(4) -0.017(3) 0.074(4) -0.037(4)
C26 0.205(14) 0.086(7) 0.098(8) -0.029(6) 0.082(9) -0.058(8)
C31 0.327(23) 0.104(9) 0.069(7) 0.007(7) -0.028(10) 0.082(12)
O32 0.134(6) 0.123(6) 0.055(4) 0.008(4) -0.008(4) 0.042(5)
C33 0.127(12) 0.159(14) 0.149(12) -0.068(11) -0.085(10) 0.057(11)
C34 0.130(12) 0.178(15) 0.116(11) -0.039(10) -0.016(9) -0.056(11)
O35 0.094(5) 0.081(4) 0.078(4) -0.028(3) 0.006(4) -0.021(4)
C36 0.179(14) 0.078(8) 0.230(17) -0.071(10) 0.072(12) -0.022(9)
C81 0.087(9) 0.151(12) 0.084(8) -0.024(8) 0.023(6) -0.004(8)
C82 0.120(11) 0.171(13) 0.095(9) 0.011(9) 0.016(8) 0.037(11)
C83 0.066(9) 0.369(34) 0.073(9) -0.009(15) 0.006(7) -0.024(16)
C84 0.186(21) 0.299(31) 0.069(10) -0.073(15) 0.029(12) -0.152(24)
C85 0.240(22) 0.127(13) 0.148(14) -0.059(11) 0.089(17) -0.062(17)
C86 0.144(13) 0.100(10) 0.162(13) -0.025(10) 0.060(10) 0.003(10)
C91 0.079(6) 0.053(5) 0.064(5) 0.003(4) 0.020(5) 0.007(4)
C92 0.093(7) 0.057(5) 0.057(5) -0.004(4) 0.015(5) 0.010(5)
C93 0.085(7) 0.081(7) 0.079(7) -0.010(5) -0.003(6) 0.000(6)
C94 0.073(7) 0.116(9) 0.131(10) 0.013(8) 0.045(7) -0.002(6)
C95 0.111(9) 0.145(11) 0.070(7) -0.021(7) 0.044(7) 0.010(8)
C96 0.100(8) 0.080(6) 0.067(6) -0.014(5) 0.013(5) 0.001(6)

loop_
_atom_site_label
_atom_site_type_symbol
_atom_site_fract_x
_atom_site_fract_y
_atom_site_fract_z
_atom_site_U_iso_or_equiv
_atom_site_thermal_displace_type
_atom_site_occupancy
_atom_site_calc_flag
_atom_site_refinement_flags
_atom_site_disorder_group
Ba1 Ba 0.67463(3) 0.76566(2) 0.143544(12) 0.03514(11) Uani 1 d . .
Ba2 Ba 0.77859(3) 0.72589(2) 0.006766(12) 0.03886(12) Uani 1 d . .
P1 P 0.54665(14) 0.75480(9) 0.03971(6) 0.0420(4) Uani 1 d . .
Si11 Si 0.4519(2) 0.66338(11) 0.04695(10) 0.0712(7) Uani 1 d . .
Si12 Si 0.4030(2) 0.80943(12) 0.00659(8) 0.0689(7) Uani 1 d . .
C111 C 0.3168(7) 0.6822(6) 0.0137(5) 0.150(6) Uani 1 d . .
H11A H 0.3131(7) 0.6681(6) -0.0176(5) 0.100 Uiso 1 d R .
H11B H 0.2641(7) 0.6565(6) 0.0269(5) 0.100 Uiso 1 d R .
C112 C 0.4395(11) 0.6433(5) 0.1060(4) 0.145(6) Uani 1 d . .
H11C H 0.3978(11) 0.6032(5) 0.1070(4) 0.100 Uiso 1 d R .
H11D H 0.5106(11) 0.6364(5) 0.1225(4) 0.100 Uiso 1 d R .
H11E H 0.4054(11) 0.6794(5) 0.1194(4) 0.100 Uiso 1 d R .
C113 C 0.5052(8) 0.5858(4) 0.0232(3) 0.093(3) Uani 1 d . .
H11F H 0.4605(8) 0.5482(4) 0.0276(3) 0.100 Uiso 1 d R .
H11G H 0.5062(8) 0.5920(4) -0.0086(3) 0.100 Uiso 1 d R .
H11H H 0.5772(8) 0.5778(4) 0.0384(3) 0.100 Uiso 1 d R .
C121 C 0.2880(7) 0.7511(5) 0.0177(5) 0.143(6) Uani 1 d . .
H12A H 0.2678(7) 0.7620(5) 0.0469(5) 0.100 Uiso 1 d R .
H12B H 0.2264(7) 0.7598(5) -0.0054(5) 0.100 Uiso 1 d R .
C122 C 0.3865(6) 0.8940(4) 0.0302(3) 0.064(2) Uani 1 d . .
H12C H 0.3226(6) 0.9144(4) 0.0140(3) 0.100 Uiso 1 d R .
H12D H 0.3798(6) 0.8902(4) 0.0617(3) 0.100 Uiso 1 d R .
H12E H 0.4479(6) 0.9212(4) 0.0271(3) 0.100 Uiso 1 d R .
C123 C 0.3989(11) 0.8232(7) -0.0553(3) 0.162(7) Uani 1 d . .
H12F H 0.3341(11) 0.8471(7) -0.0668(3) 0.100 Uiso 1 d R .
H12G H 0.4603(11) 0.8495(7) -0.0599(3) 0.100 Uiso 1 d R .
H12H H 0.3999(11) 0.7814(7) -0.0710(3) 0.100 Uiso 1 d R .
P2 P 0.84932(14) 0.83852(8) 0.08595(6) 0.0405(4) Uani 1 d . .
Si21 Si 0.7728(2) 0.92932(9) 0.05309(6) 0.0431(4) Uani 1 d . .
Si22 Si 1.0051(2) 0.89245(10) 0.10316(7) 0.0506(5) Uani 1 d . .
C211 C 0.8853(7) 0.9910(4) 0.0510(3) 0.066(2) Uani 1 d . .
H21A H 0.8570(7) 1.0357(4) 0.0490(3) 0.100 Uiso 1 d R .
H21B H 0.9183(7) 0.9826(4) 0.0246(3) 0.100 Uiso 1 d R .
C212 C 0.6729(7) 0.9696(4) 0.0851(3) 0.071(2) Uani 1 d . .
H21C H 0.6433(7) 1.0084(4) 0.0688(3) 0.100 Uiso 1 d R .
H21D H 0.6162(7) 0.9383(4) 0.0876(3) 0.100 Uiso 1 d R .
H21E H 0.7072(7) 0.9824(4) 0.1148(3) 0.100 Uiso 1 d R .
C213 C 0.6988(7) 0.9136(4) -0.0054(2) 0.071(2) Uani 1 d . .
H21F H 0.6674(7) 0.9546(4) -0.0179(2) 0.100 Uiso 1 d R .
H21G H 0.7474(7) 0.8966(4) -0.0245(2) 0.100 Uiso 1 d R .
H21H H 0.6428(7) 0.8814(4) -0.0037(2) 0.100 Uiso 1 d R .
C221 C 0.9682(7) 0.9835(4) 0.0938(3) 0.078(3) Uani 1 d . .
H22A H 1.0319(7) 1.0084(4) 0.0905(3) 0.100 Uiso 1 d R .
H22B H 0.9398(7) 1.0009(4) 0.1194(3) 0.100 Uiso 1 d R .
C222 C 1.0760(7) 0.8787(5) 0.1625(3) 0.077(3) Uani 1 d . .
H22C H 1.1420(7) 0.9037(5) 0.1669(3) 0.100 Uiso 1 d R .
H22D H 1.0312(7) 0.8935(5) 0.1838(3) 0.100 Uiso 1 d R .
H22E H 1.0916(7) 0.8320(5) 0.1672(3) 0.100 Uiso 1 d R .
C223 C 1.1043(7) 0.8717(6) 0.0647(3) 0.093(3) Uani 1 d . .
H22F H 1.1691(7) 0.8967(6) 0.0743(3) 0.100 Uiso 1 d R .
H22G H 1.1205(7) 0.8247(6) 0.0660(3) 0.100 Uiso 1 d R .
H22H H 1.0750(7) 0.8839(6) 0.0342(3) 0.100 Uiso 1 d R .
P3 P 0.7994(2) 0.63745(8) 0.09918(6) 0.0446(4) Uani 1 d . .
Si31 Si 0.7852(2) 0.53238(11) 0.12001(9) 0.0724(7) Uani 1 d . .
Si32 Si 0.9533(2) 0.64810(12) 0.14579(9) 0.0766(8) Uani 1 d . .
C311 C 0.9023(13) 0.5190(7) 0.1639(6) 0.256(13) Uani 1 d . .
H31A H 0.8738(13) 0.5315(7) 0.1911(6) 0.100 Uiso 1 d R .
H31B H 0.9247(13) 0.4726(7) 0.1671(6) 0.100 Uiso 1 d R .
C312 C 0.6641(12) 0.5101(6) 0.1427(5) 0.171(7) Uani 1 d . .
H31C H 0.6643(12) 0.4637(6) 0.1510(5) 0.100 Uiso 1 d R .
H31D H 0.6587(12) 0.5371(6) 0.1688(5) 0.100 Uiso 1 d R .
H31E H 0.6037(12) 0.5189(6) 0.1196(5) 0.100 Uiso 1 d R .
C313 C 0.7862(12) 0.4705(5) 0.0745(4) 0.148(6) Uani 1 d . .
H31F H 0.7804(12) 0.4239(5) 0.0817(4) 0.100 Uiso 1 d R .
H31G H 0.7271(12) 0.4830(5) 0.0517(4) 0.100 Uiso 1 d R .
H31H H 0.8529(12) 0.4782(5) 0.0635(4) 0.100 Uiso 1 d R .
C321 C 0.9821(12) 0.5627(5) 0.1684(5) 0.184(9) Uani 1 d . .
H32A H 1.0254(12) 0.5406(5) 0.1486(5) 0.100 Uiso 1 d R .
H32B H 1.0253(12) 0.5663(5) 0.1981(5) 0.100 Uiso 1 d R .
C322 C 0.9412(8) 0.7071(4) 0.1938(3) 0.087(3) Uani 1 d . .
H32C H 1.0087(8) 0.7113(4) 0.2137(3) 0.100 Uiso 1 d R .
H32D H 0.9194(8) 0.7502(4) 0.1814(3) 0.100 Uiso 1 d R .
H32E H 0.8875(8) 0.6902(4) 0.2105(3) 0.100 Uiso 1 d R .
C323 C 1.0716(8) 0.6800(7) 0.1202(4) 0.144(6) Uani 1 d . .
H32F H 1.1341(8) 0.6827(7) 0.1432(4) 0.100 Uiso 1 d R .
H32G H 1.0863(8) 0.6508(7) 0.0964(4) 0.100 Uiso 1 d R .
H32H H 1.0540(8) 0.7237(7) 0.1081(4) 0.100 Uiso 1 d R .
P4 P 0.6114(2) 0.70700(11) 0.23473(7) 0.0686(6) Uani 1 d . .
Si41 Si 0.6838(2) 0.73101(12) 0.30441(7) 0.0599(6) Uani 1 d . .
Si42 Si 0.5035(2) 0.63471(11) 0.25856(8) 0.0746(8) Uani 1 d . .
C411 C 0.6286(8) 0.6680(5) 0.3413(3) 0.082(3) Uani 1 d . .
H41A H 0.6312(8) 0.6857(5) 0.3713(3) 0.100 Uiso 1 d R .
H41B H 0.6705(8) 0.6277(5) 0.3431(3) 0.100 Uiso 1 d R .
C412 C 0.8333(8) 0.7308(7) 0.3146(3) 0.120(5) Uani 1 d . .
H41C H 0.8580(8) 0.7419(7) 0.3458(3) 0.100 Uiso 1 d R .
H41D H 0.8578(8) 0.6868(7) 0.3084(3) 0.100 Uiso 1 d R .
H41E H 0.8615(8) 0.7626(7) 0.2954(3) 0.100 Uiso 1 d R .
C413 C 0.6476(8) 0.8158(4) 0.3245(3) 0.091(3) Uani 1 d . .
H41F H 0.6821(8) 0.8226(4) 0.3552(3) 0.100 Uiso 1 d R .
H41G H 0.6717(8) 0.8493(4) 0.3054(3) 0.100 Uiso 1 d R .
H41H H 0.5710(8) 0.8190(4) 0.3231(3) 0.100 Uiso 1 d R .
C421 C 0.5104(9) 0.6520(4) 0.3205(3) 0.084(3) Uani 1 d . .
H42A H 0.4836(9) 0.6141(4) 0.3351(3) 0.100 Uiso 1 d R .
H42B H 0.4656(9) 0.6898(4) 0.3241(3) 0.100 Uiso 1 d R .
C422 C 0.3631(9) 0.6409(6) 0.2290(4) 0.127(5) Uani 1 d . .
H42C H 0.3185(9) 0.6081(6) 0.2405(4) 0.100 Uiso 1 d R .
H42D H 0.3371(9) 0.6848(6) 0.2343(4) 0.100 Uiso 1 d R .
H42E H 0.3607(9) 0.6342(6) 0.1970(4) 0.100 Uiso 1 d R .
C423 C 0.5422(12) 0.5460(4) 0.2546(4) 0.153(6) Uani 1 d . .
H42F H 0.4905(12) 0.5177(4) 0.2658(4) 0.100 Uiso 1 d R .
H42G H 0.5447(12) 0.5354(4) 0.2234(4) 0.100 Uiso 1 d R .
H42H H 0.6120(12) 0.5390(4) 0.2721(4) 0.100 Uiso 1 d R .
C11 C 0.8242(7) 0.8903(5) 0.2205(3) 0.087(3) Uani 1 d . .
H11I H 0.8245(7) 0.9256(5) 0.2423(3) 0.100 Uiso 1 d R .
H11J H 0.8688(7) 0.8542(5) 0.2336(3) 0.100 Uiso 1 d R .
H11K H 0.8517(7) 0.9070(5) 0.1943(3) 0.100 Uiso 1 d R .
O12 O 0.7194(4) 0.8677(2) 0.2066(2) 0.0582(13) Uani 1 d . .
C13 C 0.6408(6) 0.9188(3) 0.2079(2) 0.058(2) Uani 1 d . .
H13A H 0.6422(6) 0.9486(3) 0.1828(2) 0.100 Uiso 1 d R .
H13B H 0.6564(6) 0.9442(3) 0.2355(2) 0.100 Uiso 1 d R .
C14 C 0.5315(6) 0.8874(4) 0.2032(2) 0.053(2) Uani 1 d . .
H14A H 0.5311(6) 0.8551(4) 0.2269(2) 0.100 Uiso 1 d R .
H14B H 0.4771(6) 0.9204(4) 0.2056(2) 0.100 Uiso 1 d R .
O15 O 0.5114(4) 0.8547(2) 0.1600(2) 0.0493(12) Uani 1 d . .
C16 C 0.4047(6) 0.8272(4) 0.1522(3) 0.066(2) Uani 1 d . .
H16A H 0.3539(6) 0.8605(4) 0.1585(3) 0.100 Uiso 1 d R .
H16B H 0.3873(6) 0.8130(4) 0.1213(3) 0.100 Uiso 1 d R .
H16C H 0.4016(6) 0.7895(4) 0.1719(3) 0.100 Uiso 1 d R .
C21 C 1.0136(9) 0.6033(6) 0.0071(4) 0.119(4) Uani 1 d . .
H21I H 1.0668(9) 0.5867(6) -0.0100(4) 0.100 Uiso 1 d R .
H21J H 1.0488(9) 0.6214(6) 0.0353(4) 0.100 Uiso 1 d R .
H21K H 0.9670(9) 0.5674(6) 0.0129(4) 0.100 Uiso 1 d R .
O22 O 0.9493(5) 0.6525(3) -0.0198(2) 0.084(2) Uani 1 d . .
C23 C 1.0029(9) 0.6792(6) -0.0547(4) 0.112(4) Uani 1 d . .
H23A H 1.0199(9) 0.6441(6) -0.0744(4) 0.100 Uiso 1 d R .
H23B H 1.0693(9) 0.6995(6) -0.0410(4) 0.100 Uiso 1 d R .
C24 C 0.9432(12) 0.7294(4) -0.0782(4) 0.123(5) Uani 1 d . .
H24A H 0.9813(12) 0.7490(4) -0.1004(4) 0.100 Uiso 1 d R .
H24B H 0.8789(12) 0.7088(4) -0.0937(4) 0.100 Uiso 1 d R .
O25 O 0.9128(6) 0.7801(3) -0.0502(2) 0.096(2) Uani 1 d . .
C26 C 0.9681(10) 0.8398(5) -0.0528(4) 0.124(5) Uani 1 d . .
H26A H 1.0066(10) 0.8387(5) -0.0781(4) 0.100 Uiso 1 d R .
H26B H 0.9166(10) 0.8756(5) -0.0567(4) 0.100 Uiso 1 d R .
H26C H 1.0180(10) 0.8468(5) -0.0254(4) 0.100 Uiso 1 d R .
C31 C 0.6672(14) 0.7925(6) -0.1113(4) 0.173(8) Uani 1 d . .
H31I H 0.6193(14) 0.7824(6) -0.1388(4) 0.100 Uiso 1 d R .
H31J H 0.6442(14) 0.8329(6) -0.0984(4) 0.100 Uiso 1 d R .
H31K H 0.7390(14) 0.7983(6) -0.1180(4) 0.100 Uiso 1 d R .
O32 O 0.6674(7) 0.7418(4) -0.0813(2) 0.106(2) Uani 1 d . .
C33 C 0.5905(11) 0.6882(7) -0.0918(5) 0.156(7) Uani 1 d . .
H33A H 0.5510(11) 0.6941(7) -0.1217(5) 0.100 Uiso 1 d R .
H33B H 0.5402(11) 0.6906(7) -0.0707(5) 0.100 Uiso 1 d R .
C34 C 0.6345(12) 0.6242(8) -0.0879(4) 0.145(5) Uani 1 d . .
H34A H 0.6766(12) 0.6177(8) -0.1117(4) 0.080 Uiso 1 d R .
H34B H 0.5786(12) 0.5910(8) -0.0911(4) 0.080 Uiso 1 d R .
O35 O 0.7007(5) 0.6148(3) -0.0462(2) 0.085(2) Uani 1 d . .
C36 C 0.7479(11) 0.5526(5) -0.0478(5) 0.158(6) Uani 1 d . .
H36A H 0.7022(11) 0.5252(5) -0.0691(5) 0.100 Uiso 1 d R .
H36B H 0.8172(11) 0.5569(5) -0.0572(5) 0.100 Uiso 1 d R .
H36C H 0.7562(11) 0.5321(5) -0.0183(5) 0.100 Uiso 1 d R .
C81 C 0.1838(10) 0.3323(8) 0.2160(4) 0.106(4) Uani 1 d . .
H81A H 0.1212(10) 0.3063(8) 0.2193(4) 0.100 Uiso 1 d R .
C82 C 0.2836(13) 0.3042(8) 0.2216(4) 0.129(5) Uani 1 d . .
H82A H 0.2882(13) 0.2577(8) 0.2297(4) 0.100 Uiso 1 d R .
C83 C 0.3658(13) 0.3412(13) 0.2159(5) 0.170(10) Uani 1 d . .
H83A H 0.4330(13) 0.3176(13) 0.2185(5) 0.100 Uiso 1 d R .
C84 C 0.3572(19) 0.4047(12) 0.2060(6) 0.183(13) Uani 1 d . .
H84A H 0.4244(19) 0.4271(12) 0.2050(6) 0.100 Uiso 1 d R .
C85 C 0.2566(18) 0.4344(9) 0.2002(6) 0.166(8) Uani 1 d . .
H85A H 0.2530(18) 0.4807(9) 0.1915(6) 0.080 Uiso 1 d R .
C86 C 0.1710(13) 0.3963(8) 0.2062(5) 0.132(5) Uani 1 d . .
H86A H 0.1015(13) 0.4173(8) 0.2029(5) 0.100 Uiso 1 d R .
C91 C 0.4898(7) 0.0626(4) 0.1569(3) 0.064(2) Uani 1 d . .
H91A H 0.5607(7) 0.0719(4) 0.1503(3) 0.100 Uiso 1 d R .
C92 C 0.4162(8) 0.0309(4) 0.1261(3) 0.069(2) Uani 1 d . .
H92A H 0.4371(8) 0.0164(4) 0.0981(3) 0.100 Uiso 1 d R .
C93 C 0.3147(8) 0.0197(5) 0.1338(3) 0.084(3) Uani 1 d . .
H93A H 0.2644(8) -0.0035(5) 0.1117(3) 0.100 Uiso 1 d R .
C94 C 0.2862(9) 0.0408(6) 0.1749(4) 0.104(3) Uani 1 d . .
H94A H 0.2141(9) 0.0338(6) 0.1808(4) 0.100 Uiso 1 d R .
C95 C 0.3617(10) 0.0710(6) 0.2061(4) 0.105(4) Uani 1 d . .
H95A H 0.3433(10) 0.0837(6) 0.2349(4) 0.100 Uiso 1 d R .
C96 C 0.4616(9) 0.0825(5) 0.1972(3) 0.083(3) Uani 1 d . .
H96A H 0.5129(9) 0.1055(5) 0.2190(3) 0.100 Uiso 1 d R .

loop_
_atom_type_symbol
_atom_type_description
_atom_type_scat_dispersion_real
_atom_type_scat_dispersion_imag
_atom_type_scat_source
C C 0.0033 0.0016 'International Tables Vol C Tables 4.2.6.8 and 6.1.1.4'
H H 0.0000 0.0000 'International Tables Vol C Tables 4.2.6.8 and 6.1.1.4'
O O 0.0106 0.0060 'International Tables Vol C Tables 4.2.6.8 and 6.1.1.4'
Si Si 0.0817 0.0704 'International Tables Vol C Tables 4.2.6.8 and 6.1.1.4'
P P 0.1023 0.0942 'International Tables Vol C Tables 4.2.6.8 and 6.1.1.4'
Ba Ba -0.3244 2.2819 'International Tables Vol C Tables 4.2.6.8 and 6.1.1.4'

loop_
_geom_angle_atom_site_label_1
_geom_angle_atom_site_label_2
_geom_angle_atom_site_label_3
_geom_angle
_geom_angle_site_symmetry_1
_geom_angle_site_symmetry_3
_geom_angle_publ_flag
O12 Ba1 O15 59.51(14) . . ?
O12 Ba1 P4 74.98(11) . . ?
O15 Ba1 P4 78.32(10) . . ?
O12 Ba1 P1 135.27(11) . . ?
O15 Ba1 P1 86.78(10) . . ?
P4 Ba1 P1 129.53(6) . . ?
O12 Ba1 P2 87.06(10) . . ?
O15 Ba1 P2 111.74(10) . . ?
P4 Ba1 P2 151.35(6) . . ?
P1 Ba1 P2 78.78(4) . . ?
O12 Ba1 P3 140.02(11) . . ?
O15 Ba1 P3 160.46(10) . . ?
P4 Ba1 P3 104.40(5) . . ?
P1 Ba1 P3 76.57(4) . . ?
P2 Ba1 P3 75.30(4) . . ?
O12 Ba1 Ba2 133.03(10) . . ?
O15 Ba1 Ba2 125.89(9) . . ?
P4 Ba1 Ba2 148.23(4) . . ?
P1 Ba1 Ba2 45.91(3) . . ?
P2 Ba1 Ba2 46.19(3) . . ?
P3 Ba1 Ba2 45.58(3) . . ?
O25 Ba2 O32 69.2(2) . . ?
O25 Ba2 O35 98.9(2) . . ?
O32 Ba2 O35 58.8(2) . . ?
O25 Ba2 O22 58.1(2) . . ?
O32 Ba2 O22 94.9(2) . . ?
O35 Ba2 O22 69.1(2) . . ?
O25 Ba2 P3 138.7(2) . . ?
O32 Ba2 P3 145.2(2) . . ?
O35 Ba2 P3 91.31(14) . . ?
O22 Ba2 P3 89.50(13) . . ?
O25 Ba2 P1 139.9(2) . . ?
O32 Ba2 P1 85.7(2) . . ?
O35 Ba2 P1 93.47(14) . . ?
O22 Ba2 P1 158.69(13) . . ?
P3 Ba2 P1 78.40(5) . . ?
O25 Ba2 P2 92.91(12) . . ?
O32 Ba2 P2 129.7(2) . . ?
O35 Ba2 P2 167.77(14) . . ?
O22 Ba2 P2 115.34(14) . . ?
P3 Ba2 P2 77.58(4) . . ?
P1 Ba2 P2 79.41(4) . . ?
O25 Ba2 Ba1 139.79(12) . . ?
O32 Ba2 Ba1 130.8(2) . . ?
O35 Ba2 Ba1 121.33(13) . . ?
O22 Ba2 Ba1 133.05(13) . . ?
P3 Ba2 Ba1 47.91(3) . . ?
P1 Ba2 Ba1 45.97(3) . . ?
P2 Ba2 Ba1 46.93(3) . . ?
Si12 P1 Si11 92.18(12) . . ?
Si12 P1 Ba2 131.10(10) . . ?
Si11 P1 Ba2 113.70(8) . . ?
Si12 P1 Ba1 129.73(9) . . ?
Si11 P1 Ba1 98.92(10) . . ?
Ba2 P1 Ba1 88.12(4) . . ?
C112 Si11 C111 110.5(7) . . ?
C112 Si11 C113 105.7(5) . . ?
C111 Si11 C113 108.3(5) . . ?
C112 Si11 P1 113.7(3) . . ?
C111 Si11 P1 103.9(4) . . ?
C113 Si11 P1 114.7(3) . . ?
C122 Si12 C123 104.7(5) . . ?
C122 Si12 C121 110.8(4) . . ?
C123 Si12 C121 110.8(6) . . ?
C122 Si12 P1 114.4(3) . . ?
C123 Si12 P1 114.4(4) . . ?
C121 Si12 P1 101.9(4) . . ?
C121 C111 Si11 111.6(8) . . ?
C111 C121 Si12 111.2(8) . . ?
Si21 P2 Si22 90.60(10) . . ?
Si21 P2 Ba2 101.13(8) . . ?
Si22 P2 Ba2 128.96(8) . . ?
Si21 P2 Ba1 108.23(8) . . ?
Si22 P2 Ba1 136.07(9) . . ?
Ba2 P2 Ba1 86.88(4) . . ?
C212 Si21 C213 105.8(4) . . ?
C212 Si21 C211 107.5(4) . . ?
C213 Si21 C211 110.2(4) . . ?
C212 Si21 P2 114.0(3) . . ?
C213 Si21 P2 113.2(3) . . ?
C211 Si21 P2 106.0(3) . . ?
C223 Si22 C222 106.5(4) . . ?
C223 Si22 C221 107.1(5) . . ?
C222 Si22 C221 110.5(4) . . ?
C223 Si22 P2 113.4(3) . . ?
C222 Si22 P2 114.8(3) . . ?
C221 Si22 P2 104.3(3) . . ?
C221 C211 Si21 109.1(5) . . ?
C211 C221 Si22 109.8(5) . . ?
Si31 P3 Si32 90.88(12) . . ?
Si31 P3 Ba2 139.23(10) . . ?
Si32 P3 Ba2 115.43(10) . . ?
Si31 P3 Ba1 123.28(10) . . ?
Si32 P3 Ba1 95.36(8) . . ?
Ba2 P3 Ba1 86.51(4) . . ?
C312 Si31 C313 102.3(6) . . ?
C312 Si31 C311 108.8(8) . . ?
C313 Si31 C311 109.5(8) . . ?
C312 Si31 P3 116.7(4) . . ?
C313 Si31 P3 115.0(4) . . ?
C311 Si31 P3 104.5(4) . . ?
C321 Si32 C323 109.7(7) . . ?
C321 Si32 C322 109.6(5) . . ?
C323 Si32 C322 105.0(5) . . ?
C321 Si32 P3 104.1(4) . . ?
C323 Si32 P3 116.4(4) . . ?
C322 Si32 P3 112.0(3) . . ?
C321 C311 Si31 119.2(9) . . ?
C311 C321 Si32 118.1(10) . . ?
Si42 P4 Si41 91.30(12) . . ?
Si42 P4 Ba1 141.00(12) . . ?
Si41 P4 Ba1 127.65(11) . . ?
C412 Si41 C413 103.8(5) . . ?
C412 Si41 C411 111.1(5) . . ?
C413 Si41 C411 106.8(4) . . ?
C412 Si41 P4 114.6(3) . . ?
C413 Si41 P4 114.6(3) . . ?
C411 Si41 P4 105.9(3) . . ?
C423 Si42 C422 105.9(6) . . ?
C423 Si42 C421 105.6(5) . . ?
C422 Si42 C421 110.7(5) . . ?
C423 Si42 P4 115.7(4) . . ?
C422 Si42 P4 113.3(4) . . ?
C421 Si42 P4 105.4(3) . . ?
C421 C411 Si41 108.7(5) . . ?
C411 C421 Si42 109.3(6) . . ?
C11 O12 C13 112.6(6) . . ?
C11 O12 Ba1 121.5(4) . . ?
C13 O12 Ba1 118.6(4) . . ?
O12 C13 C14 109.0(6) . . ?
O15 C14 C13 108.0(5) . . ?
C14 O15 C16 110.6(5) . . ?
C14 O15 Ba1 114.5(4) . . ?
C16 O15 Ba1 114.7(4) . . ?
C21 O22 C23 112.1(7) . . ?
C21 O22 Ba2 125.9(5) . . ?
C23 O22 Ba2 118.4(5) . . ?
C24 C23 O22 111.2(9) . . ?
C23 C24 O25 113.6(10) . . ?
C26 O25 C24 113.8(7) . . ?
C26 O25 Ba2 136.2(5) . . ?
C24 O25 Ba2 109.1(5) . . ?
C31 O32 C33 118.6(10) . . ?
C31 O32 Ba2 131.1(8) . . ?
C33 O32 Ba2 109.9(7) . . ?
C34 C33 O32 114.8(11) . . ?
C33 C34 O35 111.8(11) . . ?
C36 O35 C34 106.8(9) . . ?
C36 O35 Ba2 128.1(7) . . ?
C34 O35 Ba2 120.1(7) . . ?
C86 C81 C82 120.5(15) . . ?
C83 C82 C81 118.9(17) . . ?
C82 C83 C84 122.9(23) . . ?
C83 C84 C85 119.2(23) . . ?
C86 C85 C84 118.1(21) . . ?
C81 C86 C85 120.4(16) . . ?
C92 C91 C96 119.5(9) . . ?
C93 C92 C91 121.6(9) . . ?
C92 C93 C94 118.5(9) . . ?
C95 C94 C93 119.2(10) . . ?
C96 C95 C94 120.9(10) . . ?
C95 C96 C91 120.2(10) . . ?

loop_
_geom_bond_atom_site_label_1
_geom_bond_atom_site_label_2
_geom_bond_distance
_geom_bond_site_symmetry_2
_geom_bond_publ_flag
Ba1 O12 2.775(5) . ?
Ba1 O15 2.816(4) . ?
Ba1 P4 3.178(2) . ?
Ba1 P1 3.272(2) . ?
Ba1 P2 3.327(2) . ?
Ba1 P3 3.381(2) . ?
Ba1 Ba2 4.5481(6) . ?
Ba2 O25 2.794(5) . ?
Ba2 O32 2.797(6) . ?
Ba2 O35 2.813(6) . ?
Ba2 O22 2.814(5) . ?
Ba2 P3 3.254(2) . ?
Ba2 P1 3.268(2) . ?
Ba2 P2 3.287(2) . ?
P1 Si12 2.208(3) . ?
P1 Si11 2.211(3) . ?
Si11 C112 1.839(11) . ?
Si11 C111 1.868(11) . ?
Si11 C113 1.872(8) . ?
Si12 C122 1.857(7) . ?
Si12 C123 1.862(10) . ?
Si12 C121 1.926(11) . ?
C111 C121 1.435(13) . ?
P2 Si21 2.212(2) . ?
P2 Si22 2.223(3) . ?
Si21 C212 1.872(7) . ?
Si21 C213 1.875(7) . ?
Si21 C211 1.884(7) . ?
Si22 C223 1.868(8) . ?
Si22 C222 1.877(8) . ?
Si22 C221 1.890(8) . ?
C211 C221 1.525(11) . ?
P3 Si31 2.207(3) . ?
P3 Si32 2.210(3) . ?
Si31 C312 1.815(12) . ?
Si31 C313 1.840(10) . ?
Si31 C311 1.832(14) . ?
Si32 C321 1.852(11) . ?
Si32 C323 1.884(12) . ?
Si32 C322 1.882(9) . ?
C311 C321 1.32(2) . ?
P4 Si42 2.175(3) . ?
P4 Si41 2.192(3) . ?
Si41 C412 1.856(10) . ?
Si41 C413 1.878(9) . ?
Si41 C411 1.876(9) . ?
Si42 C423 1.848(9) . ?
Si42 C422 1.851(11) . ?
Si42 C421 1.870(8) . ?
C411 C421 1.551(12) . ?
C11 O12 1.393(9) . ?
O12 C13 1.427(8) . ?
C13 C14 1.496(10) . ?
C14 O15 1.432(8) . ?
O15 C16 1.434(8) . ?
C21 O22 1.436(10) . ?
O22 C23 1.430(11) . ?
C23 C24 1.378(14) . ?
C24 O25 1.404(10) . ?
O25 C26 1.389(10) . ?
C31 O32 1.355(12) . ?
O32 C33 1.444(15) . ?
C33 C34 1.39(2) . ?
C34 O35 1.398(13) . ?
O35 C36 1.383(12) . ?
C81 C86 1.32(2) . ?
C81 C82 1.36(2) . ?
C82 C83 1.30(2) . ?
C83 C84 1.30(3) . ?
C84 C85 1.38(2) . ?
C85 C86 1.35(2) . ?
C91 C92 1.357(11) . ?
C91 C96 1.364(11) . ?
C92 C93 1.349(12) . ?
C93 C94 1.398(13) . ?
C94 C95 1.362(14) . ?
C95 C96 1.342(13) . ?

loop_
_geom_torsion_atom_site_label_1
_geom_torsion_atom_site_label_2
_geom_torsion_atom_site_label_3
_geom_torsion_atom_site_label_4
_geom_torsion
_geom_torsion_site_symmetry_1
_geom_torsion_site_symmetry_2
_geom_torsion_site_symmetry_3
_geom_torsion_site_symmetry_4
_geom_torsion_publ_flag
O12 Ba1 Ba2 O25 3.7(3) . . . . ?
O15 Ba1 Ba2 O25 83.2(3) . . . . ?
P4 Ba1 Ba2 O25 -142.8(3) . . . . ?
P1 Ba1 Ba2 O25 120.3(3) . . . . ?
P2 Ba1 Ba2 O25 -3.3(3) . . . . ?
P3 Ba1 Ba2 O25 -119.9(3) . . . . ?
O12 Ba1 Ba2 O32 -103.4(3) . . . . ?
O15 Ba1 Ba2 O32 -23.8(3) . . . . ?
P4 Ba1 Ba2 O32 110.1(3) . . . . ?
P1 Ba1 Ba2 O32 13.3(2) . . . . ?
P2 Ba1 Ba2 O32 -110.3(2) . . . . ?
P3 Ba1 Ba2 O32 133.1(2) . . . . ?
O12 Ba1 Ba2 O35 -177.3(2) . . . . ?
O15 Ba1 Ba2 O35 -97.8(2) . . . . ?
P4 Ba1 Ba2 O35 36.2(2) . . . . ?
P1 Ba1 Ba2 O35 -60.7(2) . . . . ?
P2 Ba1 Ba2 O35 175.7(2) . . . . ?
P3 Ba1 Ba2 O35 59.1(2) . . . . ?
O12 Ba1 Ba2 O22 92.9(2) . . . . ?
O15 Ba1 Ba2 O22 172.4(2) . . . . ?
P4 Ba1 Ba2 O22 -53.6(2) . . . . ?
P1 Ba1 Ba2 O22 -150.5(2) . . . . ?
P2 Ba1 Ba2 O22 85.9(2) . . . . ?
P3 Ba1 Ba2 O22 -30.7(2) . . . . ?
O12 Ba1 Ba2 P3 123.6(2) . . . . ?
O15 Ba1 Ba2 P3 -156.87(12) . . . . ?
P4 Ba1 Ba2 P3 -22.93(10) . . . . ?
P1 Ba1 Ba2 P3 -119.76(6) . . . . ?
P2 Ba1 Ba2 P3 116.60(6) . . . . ?
P3 Ba1 Ba2 P3 0.0 . . . . ?
O12 Ba1 Ba2 P1 -116.7(2) . . . . ?
O15 Ba1 Ba2 P1 -37.11(12) . . . . ?
P4 Ba1 Ba2 P1 96.83(10) . . . . ?
P1 Ba1 Ba2 P1 0.0 . . . . ?
P2 Ba1 Ba2 P1 -123.64(6) . . . . ?
P3 Ba1 Ba2 P1 119.76(6) . . . . ?
O12 Ba1 Ba2 P2 7.0(2) . . . . ?
O15 Ba1 Ba2 P2 86.53(12) . . . . ?
P4 Ba1 Ba2 P2 -139.54(10) . . . . ?
P1 Ba1 Ba2 P2 123.64(6) . . . . ?
P2 Ba1 Ba2 P2 0.0 . . . . ?
P3 Ba1 Ba2 P2 -116.60(6) . . . . ?
O25 Ba2 P1 Si12 25.0(2) . . . . ?
O32 Ba2 P1 Si12 -24.8(2) . . . . ?
O35 Ba2 P1 Si12 -83.2(2) . . . . ?
O22 Ba2 P1 Si12 -117.2(4) . . . . ?
P3 Ba2 P1 Si12 -173.79(12) . . . . ?
P2 Ba2 P1 Si12 106.87(12) . . . . ?
Ba1 Ba2 P1 Si12 145.09(13) . . . . ?
O25 Ba2 P1 Si11 141.0(2) . . . . ?
O32 Ba2 P1 Si11 91.1(2) . . . . ?
O35 Ba2 P1 Si11 32.8(2) . . . . ?
O22 Ba2 P1 Si11 -1.2(4) . . . . ?
P3 Ba2 P1 Si11 -57.80(11) . . . . ?
P2 Ba2 P1 Si11 -137.14(11) . . . . ?
Ba1 Ba2 P1 Si11 -98.92(11) . . . . ?
O25 Ba2 P1 Ba1 -120.1(2) . . . . ?
O32 Ba2 P1 Ba1 -169.9(2) . . . . ?
O35 Ba2 P1 Ba1 131.75(14) . . . . ?
O22 Ba2 P1 Ba1 97.7(4) . . . . ?
P3 Ba2 P1 Ba1 41.12(4) . . . . ?
P2 Ba2 P1 Ba1 -38.22(4) . . . . ?
Ba1 Ba2 P1 Ba1 0.0 . . . . ?
O12 Ba1 P1 Si12 -34.1(2) . . . . ?
O15 Ba1 P1 Si12 4.8(2) . . . . ?
P4 Ba1 P1 Si12 76.77(15) . . . . ?
P2 Ba1 P1 Si12 -108.12(13) . . . . ?
P3 Ba1 P1 Si12 174.50(14) . . . . ?
Ba2 Ba1 P1 Si12 -145.90(15) . . . . ?
O12 Ba1 P1 Si11 -134.5(2) . . . . ?
O15 Ba1 P1 Si11 -95.61(12) . . . . ?
P4 Ba1 P1 Si11 -23.63(11) . . . . ?
P2 Ba1 P1 Si11 151.47(8) . . . . ?
P3 Ba1 P1 Si11 74.10(8) . . . . ?
Ba2 Ba1 P1 Si11 113.70(9) . . . . ?
O12 Ba1 P1 Ba2 111.84(14) . . . . ?
O15 Ba1 P1 Ba2 150.69(10) . . . . ?
P4 Ba1 P1 Ba2 -137.33(6) . . . . ?
P2 Ba1 P1 Ba2 37.77(4) . . . . ?
P3 Ba1 P1 Ba2 -39.60(4) . . . . ?
Ba2 Ba1 P1 Ba2 0.0 . . . . ?
Si12 P1 Si11 C112 -111.7(5) . . . . ?
Ba2 P1 Si11 C112 111.0(5) . . . . ?
Ba1 P1 Si11 C112 19.1(5) . . . . ?
Si12 P1 Si11 C111 8.4(5) . . . . ?
Ba2 P1 Si11 C111 -128.9(5) . . . . ?
Ba1 P1 Si11 C111 139.2(5) . . . . ?
Si12 P1 Si11 C113 126.5(4) . . . . ?
Ba2 P1 Si11 C113 -10.8(4) . . . . ?
Ba1 P1 Si11 C113 -102.7(4) . . . . ?
Si11 P1 Si12 C122 131.8(3) . . . . ?
Ba2 P1 Si12 C122 -103.7(3) . . . . ?
Ba1 P1 Si12 C122 28.3(4) . . . . ?
Si11 P1 Si12 C123 -107.4(5) . . . . ?
Ba2 P1 Si12 C123 17.2(5) . . . . ?
Ba1 P1 Si12 C123 149.1(5) . . . . ?
Si11 P1 Si12 C121 12.3(4) . . . . ?
Ba2 P1 Si12 C121 136.8(4) . . . . ?
Ba1 P1 Si12 C121 -91.2(4) . . . . ?
C112 Si11 C111 C121 86.1(12) . . . . ?
C113 Si11 C111 C121 -158.6(10) . . . . ?
P1 Si11 C111 C121 -36.2(12) . . . . ?
Si11 C111 C121 Si12 49.5(14) . . . . ?
C122 Si12 C121 C111 -160.9(10) . . . . ?
C123 Si12 C121 C111 83.3(11) . . . . ?
P1 Si12 C121 C111 -38.8(11) . . . . ?
O25 Ba2 P2 Si21 69.9(2) . . . . ?
O32 Ba2 P2 Si21 4.8(2) . . . . ?
O35 Ba2 P2 Si21 -125.6(7) . . . . ?
O22 Ba2 P2 Si21 125.78(15) . . . . ?
P3 Ba2 P2 Si21 -150.78(8) . . . . ?
P1 Ba2 P2 Si21 -70.46(8) . . . . ?
Ba1 Ba2 P2 Si21 -107.98(8) . . . . ?
O25 Ba2 P2 Si22 -30.1(2) . . . . ?
O32 Ba2 P2 Si22 -95.2(3) . . . . ?
O35 Ba2 P2 Si22 134.4(7) . . . . ?
O22 Ba2 P2 Si22 25.8(2) . . . . ?
P3 Ba2 P2 Si22 109.27(11) . . . . ?
P1 Ba2 P2 Si22 -170.42(11) . . . . ?
Ba1 Ba2 P2 Si22 152.07(13) . . . . ?
O25 Ba2 P2 Ba1 177.9(2) . . . . ?
O32 Ba2 P2 Ba1 112.7(2) . . . . ?
O35 Ba2 P2 Ba1 -17.6(7) . . . . ?
O22 Ba2 P2 Ba1 -126.25(14) . . . . ?
P3 Ba2 P2 Ba1 -42.80(4) . . . . ?
P1 Ba2 P2 Ba1 37.51(4) . . . . ?
Ba1 Ba2 P2 Ba1 0.0 . . . . ?
O12 Ba1 P2 Si21 -74.21(13) . . . . ?
O15 Ba1 P2 Si21 -18.77(13) . . . . ?
P4 Ba1 P2 Si21 -124.76(12) . . . . ?
P1 Ba1 P2 Si21 63.14(8) . . . . ?
P3 Ba1 P2 Si21 142.02(9) . . . . ?
Ba2 Ba1 P2 Si21 100.70(9) . . . . ?
O12 Ba1 P2 Si22 36.8(2) . . . . ?
O15 Ba1 P2 Si22 92.2(2) . . . . ?
P4 Ba1 P2 Si22 -13.8(2) . . . . ?
P1 Ba1 P2 Si22 174.11(13) . . . . ?
P3 Ba1 P2 Si22 -107.01(13) . . . . ?
Ba2 Ba1 P2 Si22 -148.33(14) . . . . ?
O12 Ba1 P2 Ba2 -174.91(11) . . . . ?
O15 Ba1 P2 Ba2 -119.47(10) . . . . ?
P4 Ba1 P2 Ba2 134.54(10) . . . . ?
P1 Ba1 P2 Ba2 -37.56(4) . . . . ?
P3 Ba1 P2 Ba2 41.32(4) . . . . ?
Ba2 Ba1 P2 Ba2 0.0 . . . . ?
Si22 P2 Si21 C212 -109.5(3) . . . . ?
Ba2 P2 Si21 C212 120.5(3) . . . . ?
Ba1 P2 Si21 C212 30.1(3) . . . . ?
Si22 P2 Si21 C213 129.5(3) . . . . ?
Ba2 P2 Si21 C213 -0.5(3) . . . . ?
Ba1 P2 Si21 C213 -90.9(3) . . . . ?
Si22 P2 Si21 C211 8.6(3) . . . . ?
Ba2 P2 Si21 C211 -121.4(3) . . . . ?
Ba1 P2 Si21 C211 148.2(3) . . . . ?
Si21 P2 Si22 C223 -102.0(4) . . . . ?
Ba2 P2 Si22 C223 2.8(4) . . . . ?
Ba1 P2 Si22 C223 140.4(4) . . . . ?
Si21 P2 Si22 C222 135.3(3) . . . . ?
Ba2 P2 Si22 C222 -119.9(3) . . . . ?
Ba1 P2 Si22 C222 17.7(4) . . . . ?
Si21 P2 Si22 C221 14.2(3) . . . . ?
Ba2 P2 Si22 C221 119.1(3) . . . . ?
Ba1 P2 Si22 C221 -103.3(3) . . . . ?
C212 Si21 C211 C221 86.3(6) . . . . ?
C213 Si21 C211 C221 -158.9(6) . . . . ?
P2 Si21 C211 C221 -36.0(6) . . . . ?
Si21 C211 C221 Si22 49.4(7) . . . . ?
C223 Si22 C221 C211 79.9(7) . . . . ?
C222 Si22 C221 C211 -164.5(6) . . . . ?
P2 Si22 C221 C211 -40.7(6) . . . . ?
O25 Ba2 P3 Si31 -97.4(2) . . . . ?
O32 Ba2 P3 Si31 36.4(3) . . . . ?
O35 Ba2 P3 Si31 7.6(2) . . . . ?
O22 Ba2 P3 Si31 -61.5(2) . . . . ?
P1 Ba2 P3 Si31 100.9(2) . . . . ?
P2 Ba2 P3 Si31 -177.6(2) . . . . ?
Ba1 Ba2 P3 Si31 140.5(2) . . . . ?
O25 Ba2 P3 Si32 27.8(2) . . . . ?
O32 Ba2 P3 Si32 161.7(3) . . . . ?
O35 Ba2 P3 Si32 132.9(2) . . . . ?
O22 Ba2 P3 Si32 63.8(2) . . . . ?
P1 Ba2 P3 Si32 -133.85(10) . . . . ?
P2 Ba2 P3 Si32 -52.30(10) . . . . ?
Ba1 Ba2 P3 Si32 -94.28(10) . . . . ?
O25 Ba2 P3 Ba1 122.1(2) . . . . ?
O32 Ba2 P3 Ba1 -104.0(3) . . . . ?
O35 Ba2 P3 Ba1 -132.85(14) . . . . ?
O22 Ba2 P3 Ba1 158.09(14) . . . . ?
P1 Ba2 P3 Ba1 -39.58(4) . . . . ?
P2 Ba2 P3 Ba1 41.97(4) . . . . ?
Ba1 Ba2 P3 Ba1 0.0 . . . . ?
O12 Ba1 P3 Si31 101.3(2) . . . . ?
O15 Ba1 P3 Si31 -78.1(3) . . . . ?
P4 Ba1 P3 Si31 17.59(13) . . . . ?
P1 Ba1 P3 Si31 -110.31(13) . . . . ?
P2 Ba1 P3 Si31 167.98(13) . . . . ?
Ba2 Ba1 P3 Si31 -150.18(14) . . . . ?
O12 Ba1 P3 Si32 6.7(2) . . . . ?
O15 Ba1 P3 Si32 -172.7(3) . . . . ?
P4 Ba1 P3 Si32 -77.00(10) . . . . ?
P1 Ba1 P3 Si32 155.10(10) . . . . ?
P2 Ba1 P3 Si32 73.39(10) . . . . ?
Ba2 Ba1 P3 Si32 115.23(10) . . . . ?
O12 Ba1 P3 Ba2 -108.6(2) . . . . ?
O15 Ba1 P3 Ba2 72.1(3) . . . . ?
P4 Ba1 P3 Ba2 167.77(5) . . . . ?
P1 Ba1 P3 Ba2 39.87(4) . . . . ?
P2 Ba1 P3 Ba2 -41.84(4) . . . . ?
Ba2 Ba1 P3 Ba2 0.0 . . . . ?
Si32 P3 Si31 C312 122.7(6) . . . . ?
Ba2 P3 Si31 C312 -104.8(6) . . . . ?
Ba1 P3 Si31 C312 25.7(6) . . . . ?
Si32 P3 Si31 C313 -117.5(5) . . . . ?
Ba2 P3 Si31 C313 15.0(6) . . . . ?
Ba1 P3 Si31 C313 145.5(5) . . . . ?
Si32 P3 Si31 C311 2.6(8) . . . . ?
Ba2 P3 Si31 C311 135.0(7) . . . . ?
Ba1 P3 Si31 C311 -94.4(8) . . . . ?
Si31 P3 Si32 C321 5.7(6) . . . . ?
Ba2 P3 Si32 C321 -142.1(6) . . . . ?
Ba1 P3 Si32 C321 129.2(6) . . . . ?
Si31 P3 Si32 C323 126.5(4) . . . . ?
Ba2 P3 Si32 C323 -21.2(4) . . . . ?
Ba1 P3 Si32 C323 -109.9(4) . . . . ?
Si31 P3 Si32 C322 -112.7(3) . . . . ?
Ba2 P3 Si32 C322 99.6(3) . . . . ?
Ba1 P3 Si32 C322 10.9(3) . . . . ?
C312 Si31 C311 C321 -140.2(18) . . . . ?
C313 Si31 C311 C321 108.8(19) . . . . ?
P3 Si31 C311 C321 -14.9(21) . . . . ?
Si31 C311 C321 Si32 21.7(26) . . . . ?
C323 Si32 C321 C311 -142.5(17) . . . . ?
C322 Si32 C321 C311 102.8(17) . . . . ?
P3 Si32 C321 C311 -17.2(19) . . . . ?
O12 Ba1 P4 Si42 152.4(2) . . . . ?
O15 Ba1 P4 Si42 91.2(2) . . . . ?
P1 Ba1 P4 Si42 15.4(2) . . . . ?
P2 Ba1 P4 Si42 -154.6(2) . . . . ?
P3 Ba1 P4 Si42 -69.0(2) . . . . ?
Ba2 Ba1 P4 Si42 -52.3(3) . . . . ?
O12 Ba1 P4 Si41 -30.6(2) . . . . ?
O15 Ba1 P4 Si41 -91.9(2) . . . . ?
P1 Ba1 P4 Si41 -167.68(12) . . . . ?
P2 Ba1 P4 Si41 22.4(2) . . . . ?
P3 Ba1 P4 Si41 108.01(14) . . . . ?
Ba2 Ba1 P4 Si41 124.71(12) . . . . ?
Si42 P4 Si41 C412 131.4(5) . . . . ?
Ba1 P4 Si41 C412 -46.7(5) . . . . ?
Si42 P4 Si41 C413 -108.8(4) . . . . ?
Ba1 P4 Si41 C413 73.2(4) . . . . ?
Si42 P4 Si41 C411 8.7(3) . . . . ?
Ba1 P4 Si41 C411 -169.4(3) . . . . ?
Si41 P4 Si42 C423 -102.0(5) . . . . ?
Ba1 P4 Si42 C423 75.6(5) . . . . ?
Si41 P4 Si42 C422 135.4(4) . . . . ?
Ba1 P4 Si42 C422 -47.0(5) . . . . ?
Si41 P4 Si42 C421 14.2(4) . . . . ?
Ba1 P4 Si42 C421 -168.2(4) . . . . ?
C412 Si41 C411 C421 -160.1(7) . . . . ?
C413 Si41 C411 C421 87.4(7) . . . . ?
P4 Si41 C411 C421 -35.2(6) . . . . ?
Si41 C411 C421 Si42 48.0(7) . . . . ?
C423 Si42 C421 C411 83.1(8) . . . . ?
C422 Si42 C421 C411 -162.7(7) . . . . ?
P4 Si42 C421 C411 -39.8(7) . . . . ?
O15 Ba1 O12 C11 -159.6(6) . . . . ?
P4 Ba1 O12 C11 115.3(6) . . . . ?
P1 Ba1 O12 C11 -113.0(6) . . . . ?
P2 Ba1 O12 C11 -42.2(6) . . . . ?
P3 Ba1 O12 C11 20.7(7) . . . . ?
Ba2 Ba1 O12 C11 -47.2(7) . . . . ?
O15 Ba1 O12 C13 -11.6(4) . . . . ?
P4 Ba1 O12 C13 -96.7(4) . . . . ?
P1 Ba1 O12 C13 35.0(5) . . . . ?
P2 Ba1 O12 C13 105.8(4) . . . . ?
P3 Ba1 O12 C13 168.7(4) . . . . ?
Ba2 Ba1 O12 C13 100.8(4) . . . . ?
C11 O12 C13 C14 -167.0(6) . . . . ?
Ba1 O12 C13 C14 42.3(7) . . . . ?
O12 C13 C14 O15 -61.6(7) . . . . ?
C13 C14 O15 C16 -176.3(6) . . . . ?
C13 C14 O15 Ba1 52.3(6) . . . . ?
O12 Ba1 O15 C14 -22.3(4) . . . . ?
P4 Ba1 O15 C14 57.0(4) . . . . ?
P1 Ba1 O15 C14 -171.5(4) . . . . ?
P2 Ba1 O15 C14 -94.9(4) . . . . ?
P3 Ba1 O15 C14 157.2(3) . . . . ?
Ba2 Ba1 O15 C14 -145.8(4) . . . . ?
O12 Ba1 O15 C16 -151.7(5) . . . . ?
P4 Ba1 O15 C16 -72.4(4) . . . . ?
P1 Ba1 O15 C16 59.1(4) . . . . ?
P2 Ba1 O15 C16 135.7(4) . . . . ?
P3 Ba1 O15 C16 27.8(6) . . . . ?
Ba2 Ba1 O15 C16 84.9(4) . . . . ?
O25 Ba2 O22 C21 146.8(8) . . . . ?
O32 Ba2 O22 C21 -151.4(8) . . . . ?
O35 Ba2 O22 C21 -97.6(8) . . . . ?
P3 Ba2 O22 C21 -6.0(8) . . . . ?
P1 Ba2 O22 C21 -60.8(10) . . . . ?
P2 Ba2 O22 C21 70.0(8) . . . . ?
Ba1 Ba2 O22 C21 16.3(9) . . . . ?
O25 Ba2 O22 C23 -10.2(7) . . . . ?
O32 Ba2 O22 C23 51.5(7) . . . . ?
O35 Ba2 O22 C23 105.4(7) . . . . ?
P3 Ba2 O22 C23 -163.0(7) . . . . ?
P1 Ba2 O22 C23 142.1(6) . . . . ?
P2 Ba2 O22 C23 -87.0(7) . . . . ?
Ba1 Ba2 O22 C23 -140.8(6) . . . . ?
C21 O22 C23 C24 -175.9(10) . . . . ?
Ba2 O22 C23 C24 -15.9(13) . . . . ?
O22 C23 C24 O25 53.3(14) . . . . ?
C23 C24 O25 C26 107.7(12) . . . . ?
C23 C24 O25 Ba2 -63.2(12) . . . . ?
O32 Ba2 O25 C26 116.5(11) . . . . ?
O35 Ba2 O25 C26 168.1(11) . . . . ?
O22 Ba2 O25 C26 -133.4(11) . . . . ?
P3 Ba2 O25 C26 -89.6(11) . . . . ?
P1 Ba2 O25 C26 61.8(11) . . . . ?
P2 Ba2 O25 C26 -15.2(11) . . . . ?
Ba1 Ba2 O25 C26 -12.8(12) . . . . ?
O32 Ba2 O25 C24 -75.7(8) . . . . ?
O35 Ba2 O25 C24 -24.0(8) . . . . ?
O22 Ba2 O25 C24 34.5(8) . . . . ?
P3 Ba2 O25 C24 78.3(8) . . . . ?
P1 Ba2 O25 C24 -130.3(7) . . . . ?
P2 Ba2 O25 C24 152.7(8) . . . . ?
Ba1 Ba2 O25 C24 155.1(7) . . . . ?
O25 Ba2 O32 C31 -42.2(10) . . . . ?
O35 Ba2 O32 C31 -157.3(11) . . . . ?
O22 Ba2 O32 C31 -95.4(10) . . . . ?
P3 Ba2 O32 C31 168.4(9) . . . . ?
P1 Ba2 O32 C31 106.0(10) . . . . ?
P2 Ba2 O32 C31 33.6(11) . . . . ?
Ba1 Ba2 O32 C31 96.4(10) . . . . ?
O25 Ba2 O32 C33 145.3(8) . . . . ?
O35 Ba2 O32 C33 30.3(7) . . . . ?
O22 Ba2 O32 C33 92.2(7) . . . . ?
P3 Ba2 O32 C33 -4.0(9) . . . . ?
P1 Ba2 O32 C33 -66.4(7) . . . . ?
P2 Ba2 O32 C33 -138.8(7) . . . . ?
Ba1 Ba2 O32 C33 -76.0(7) . . . . ?
C31 O32 C33 C34 129.2(14) . . . . ?
Ba2 O32 C33 C34 -57.3(15) . . . . ?
O32 C33 C34 O35 50.4(19) . . . . ?
C33 C34 O35 C36 -174.3(13) . . . . ?
C33 C34 O35 Ba2 -17.4(17) . . . . ?
O25 Ba2 O35 C36 85.0(9) . . . . ?
O32 Ba2 O35 C36 143.9(9) . . . . ?
O22 Ba2 O35 C36 34.1(9) . . . . ?
P3 Ba2 O35 C36 -54.8(9) . . . . ?
P1 Ba2 O35 C36 -133.3(9) . . . . ?
P2 Ba2 O35 C36 -79.4(12) . . . . ?
Ba1 Ba2 O35 C36 -94.4(9) . . . . ?
O25 Ba2 O35 C34 -66.6(9) . . . . ?
O32 Ba2 O35 C34 -7.6(9) . . . . ?
O22 Ba2 O35 C34 -117.4(9) . . . . ?
P3 Ba2 O35 C34 153.6(9) . . . . ?
P1 Ba2 O35 C34 75.2(9) . . . . ?
P2 Ba2 O35 C34 129.1(9) . . . . ?
Ba1 Ba2 O35 C34 114.1(8) . . . . ?
C86 C81 C82 C83 -2.0(20) . . . . ?
C81 C82 C83 C84 1.6(25) . . . . ?
C82 C83 C84 C85 -1.4(30) . . . . ?
C83 C84 C85 C86 1.5(28) . . . . ?
C82 C81 C86 C85 2.2(21) . . . . ?
C84 C85 C86 C81 -1.9(24) . . . . ?
C96 C91 C92 C93 1.6(13) . . . . ?
C91 C92 C93 C94 -0.8(14) . . . . ?
C92 C93 C94 C95 -0.9(16) . . . . ?
C93 C94 C95 C96 2.0(19) . . . . ?
C94 C95 C96 C91 -1.3(18) . . . . ?
C92 C91 C96 C95 -0.5(14) . . . . ?
